data_7237887
loop_
_publ_author_name
'Yano, Yoshio'
'Ono, Toshikazu'
'Hatanaka, Sou'
'Gryko, Daniel T.'
'Hisaeda, Yoshio'

_publ_section_title
;
 Salt--cocrystal continuum for photofunction modulation:
 stimuli-responsive fluorescence color-tuning of pyridine-modified
 intramolecular charge-transfer dyes and acid complexes
;
_journal_issue 29
_journal_name_full 'Journal of Materials Chemistry C'
_journal_page_first 8847
_journal_paper_doi 10.1039/C9TC02524C
_journal_volume 7
_journal_year 2019
_chemical_formula_moiety '2(C7 H7 O3 S), C30 H26 N4, 2(H2 O)'
_chemical_formula_sum 'C44 H44 N4 O8 S2'
_chemical_formula_weight 820.95
_space_group_crystal_system triclinic
_space_group_IT_number 2
_space_group_name_Hall '-P 1'
_space_group_name_H-M_alt 'P -1'
_atom_sites_solution_hydrogens mixed
_atom_sites_solution_primary dual
_audit_creation_date 2018-10-12
_audit_creation_method
;
Olex2 1.2-ac3
(compiled 2017.02.24 svn.r3390 for Rigaku Oxford Diffraction, GUI svn.r5318)
;
_cell_angle_alpha 89.783(7)
_cell_angle_beta 85.718(6)
_cell_angle_gamma 84.804(5)
_cell_formula_units_Z 1
_cell_length_a 7.6993(4)
_cell_length_b 11.1583(9)
_cell_length_c 11.5390(10)
_cell_measurement_reflns_used 2955
_cell_measurement_temperature 123
_cell_measurement_theta_max 32.0420
_cell_measurement_theta_min 2.9580
_cell_volume 984.49(13)
_computing_cell_refinement 'CrysAlisPro 1.171.39.34a (Rigaku OD, 2017)'
_computing_data_collection 'CrysAlisPro 1.171.39.34a (Rigaku OD, 2017)'
_computing_data_reduction 'CrysAlisPro 1.171.39.34a (Rigaku OD, 2017)'
_computing_molecular_graphics 'Olex2 (Dolomanov et al., 2009)'
_computing_publication_material 'Olex2 (Dolomanov et al., 2009)'
_computing_structure_refinement 'ShelXL (Sheldrick, 2015)'
_computing_structure_solution 'ShelXT (Sheldrick, 2015)'
_diffrn_ambient_temperature 123
_diffrn_detector 'CCD plate'
_diffrn_measured_fraction_theta_full 0.999
_diffrn_measured_fraction_theta_max 1.000
_diffrn_measurement_details
;
List of Runs (angles in degrees, time in seconds):

  # Type    Start    End  Width  t~exp~   \w     \q     \k     \f   Frames
--------------------------------------------------------------------------
  1  \w    -74.00 119.00   1.00   73.25    --   30.00  54.00 -30.00  193
  2  \w    -71.00  33.00   1.00   73.25    --   30.00  54.00  90.00  104
  3  \w    -73.00  31.00   1.00   73.25    --   30.00  54.00-150.00  104
  4  \w    -72.00  32.00   1.00   73.25    --   30.00  54.00 -30.00  104
;
_diffrn_measurement_device 'two-circle diffractometer'
_diffrn_measurement_device_type 'XtaLAB Mini (JP)'
_diffrn_measurement_method '\w scans'
_diffrn_orient_matrix_type 'CrysAlisPro convention (1999,Acta A55,543-557)'
_diffrn_orient_matrix_UB_11 0.0058980000
_diffrn_orient_matrix_UB_12 -0.0636985000
_diffrn_orient_matrix_UB_13 0.0035126000
_diffrn_orient_matrix_UB_21 -0.0874019000
_diffrn_orient_matrix_UB_22 0.0004152000
_diffrn_orient_matrix_UB_23 -0.0156602000
_diffrn_orient_matrix_UB_31 0.0305152000
_diffrn_orient_matrix_UB_32 -0.0040671000
_diffrn_orient_matrix_UB_33 -0.0595162000
_diffrn_radiation_monochromator graphite
_diffrn_radiation_probe x-ray
_diffrn_radiation_type MoK\a
_diffrn_radiation_wavelength 0.71073
_diffrn_reflns_av_R_equivalents 0.0376
_diffrn_reflns_av_unetI/netI 0.0546
_diffrn_reflns_Laue_measured_fraction_full 0.999
_diffrn_reflns_Laue_measured_fraction_max 1.000
_diffrn_reflns_limit_h_max 9
_diffrn_reflns_limit_h_min -9
_diffrn_reflns_limit_k_max 13
_diffrn_reflns_limit_k_min -13
_diffrn_reflns_limit_l_max 14
_diffrn_reflns_limit_l_min -14
_diffrn_reflns_number 8832
_diffrn_reflns_point_group_measured_fraction_full 0.999
_diffrn_reflns_point_group_measured_fraction_max 1.000
_diffrn_reflns_theta_full 25.242
_diffrn_reflns_theta_max 26.371
_diffrn_reflns_theta_min 2.544
_diffrn_source 'fine-focus sealed X-ray tube'
_diffrn_source_type 'Rigaku (Mo) X-ray Source'
_exptl_absorpt_coefficient_mu 0.197
_exptl_absorpt_correction_T_max 1.00000
_exptl_absorpt_correction_T_min 0.58221
_exptl_absorpt_correction_type multi-scan
_exptl_absorpt_process_details
;
CrysAlisPro 1.171.39.34a (Rigaku Oxford Diffraction, 2017)
Empirical absorption correction using spherical harmonics,
 implemented in SCALE3 ABSPACK scaling algorithm.
;
_exptl_crystal_colour yellow
_exptl_crystal_colour_primary yellow
_exptl_crystal_density_diffrn 1.385
_exptl_crystal_description plate
_exptl_crystal_F_000 432
_exptl_crystal_size_max 0.2
_exptl_crystal_size_mid 0.2
_exptl_crystal_size_min 0.1
_refine_diff_density_max 0.343
_refine_diff_density_min -0.459
_refine_diff_density_rms 0.069
_refine_ls_extinction_method none
_refine_ls_goodness_of_fit_ref 1.085
_refine_ls_hydrogen_treatment mixed
_refine_ls_matrix_type full
_refine_ls_number_parameters 271
_refine_ls_number_reflns 4029
_refine_ls_number_restraints 0
_refine_ls_restrained_S_all 1.085
_refine_ls_R_factor_all 0.0832
_refine_ls_R_factor_gt 0.0543
_refine_ls_shift/su_max 0.000
_refine_ls_shift/su_mean 0.000
_refine_ls_structure_factor_coef Fsqd
_refine_ls_weighting_details 'w=1/[\s^2^(Fo^2^)+(0.0650P)^2^+0.7200P] where P=(Fo^2^+2Fc^2^)/3'
_refine_ls_weighting_scheme calc
_refine_ls_wR_factor_gt 0.1305
_refine_ls_wR_factor_ref 0.1547
_reflns_Friedel_coverage 0.000
_reflns_number_gt 2978
_reflns_number_total 4029
_reflns_threshold_expression 'I > 2\s(I)'
_cod_data_source_file c9tc02524c21.cif
_cod_data_source_block yano054
_cod_database_code 7237887
_shelx_shelxl_version_number 2017/1
_chemical_oxdiff_formula 'C H N O S'
_chemical_oxdiff_usercomment PyPP-TsOH-H2O
_shelx_space_group_comment
;
The symmetry employed for this shelxl refinement is uniquely defined
by the following loop, which should always be used as a source of
symmetry information in preference to the above space-group names.
They are only intended as comments.
;
_diffrn_oxdiff_ac3_digest_frames
;
01b12d77bf5794ae09b76e4878bf49140800505aee4
;
_reflns_odcompleteness_completeness 99.95
_reflns_odcompleteness_iscentric 1
_reflns_odcompleteness_theta 26.32
_olex2_refinement_description
;
1. Fixed Uiso
 At 1.2 times of:
  All C(H) groups
 At 1.5 times of:
  All C(H,H,H) groups, All O(H,H) groups
2.a Free rotating group:
 O1B(H1BA,H1BB)
2.b Aromatic/amide H refined with riding coordinates:
 C3(H3), C5(H5), C6A(H6A), C7(H7), C5A(H5A), C8(H8), C2A(H2A), C10(H10),
 C6(H6), C14(H14), C13(H13), C3A(H3A), C11(H11)
2.c Idealised Me refined as rotating group:
 C7A(H7AA,H7AB,H7AC), C15(H15A,H15B,H15C)
;
_olex2_submission_special_instructions 'No special instructions were received'
_oxdiff_exptl_absorpt_empirical_details
;
Empirical correction (ABSPACK) includes:
- Absorption correction using spherical harmonics
- Frame scaling
;
_oxdiff_exptl_absorpt_empirical_full_max 1.346
_oxdiff_exptl_absorpt_empirical_full_min 0.802

loop_
_space_group_symop_operation_xyz
'x, y, z'
'-x, -y, -z'

loop_
_atom_site_label
_atom_site_type_symbol
_atom_site_fract_x
_atom_site_fract_y
_atom_site_fract_z
_atom_site_U_iso_or_equiv
_atom_site_adp_type
_atom_site_occupancy
_atom_site_site_symmetry_order
_atom_site_calc_flag
_atom_site_refinement_flags_posn
S1A S 0.21240(9) 0.54166(6) 0.70667(6) 0.0262(2) Uani 1 1 d .
O2A O 0.3739(3) 0.51020(19) 0.63524(17) 0.0314(5) Uani 1 1 d .
O3A O 0.1111(3) 0.64460(18) 0.66120(18) 0.0330(5) Uani 1 1 d .
O1A O 0.1114(3) 0.43955(19) 0.72819(18) 0.0348(5) Uani 1 1 d .
N1 N 0.8463(3) 0.0087(2) 0.39793(19) 0.0226(5) Uani 1 1 d .
O1B O -0.1671(3) 0.4328(2) 0.5839(2) 0.0424(6) Uani 1 1 d .
H1BA H -0.134214 0.398658 0.519198 0.064 Uiso 1 1 d G
H1BB H -0.079636 0.435247 0.624339 0.064 Uiso 1 1 d G
N2 N 0.3830(3) 0.3262(2) 0.4817(2) 0.0297(6) Uani 1 1 d .
C3 C 0.8519(3) 0.1130(2) 0.5667(2) 0.0230(6) Uani 1 1 d .
H3 H 0.821119 0.166964 0.629904 0.028 Uiso 1 1 calc R
C2 C 0.7592(3) 0.0979(2) 0.4712(2) 0.0216(6) Uani 1 1 d .
C1 C 0.9978(3) -0.0310(2) 0.4494(2) 0.0225(6) Uani 1 1 d .
C9 C 0.8224(3) -0.0127(2) 0.2790(2) 0.0228(6) Uani 1 1 d .
C4 C 0.5871(3) 0.1572(2) 0.4493(2) 0.0231(6) Uani 1 1 d .
C5 C 0.5397(3) 0.2697(2) 0.4981(2) 0.0257(6) Uani 1 1 d .
H5 H 0.618478 0.306617 0.543195 0.031 Uiso 1 1 calc R
C1A C 0.2751(3) 0.5860(2) 0.8426(2) 0.0240(6) Uani 1 1 d .
C6A C 0.1515(4) 0.5965(3) 0.9366(2) 0.0283(6) Uani 1 1 d .
H6A H 0.034446 0.580270 0.926875 0.034 Uiso 1 1 calc R
C7 C 0.3043(3) 0.1696(3) 0.3705(2) 0.0274(6) Uani 1 1 d .
H7 H 0.221795 0.135010 0.326666 0.033 Uiso 1 1 calc R
C5A C 0.1973(4) 0.6303(3) 1.0438(2) 0.0290(6) Uani 1 1 d .
H5A H 0.112458 0.634600 1.108161 0.035 Uiso 1 1 calc R
C4A C 0.3672(4) 0.6583(2) 1.0591(2) 0.0267(6) Uani 1 1 d .
C8 C 0.4653(3) 0.1068(3) 0.3860(2) 0.0253(6) Uani 1 1 d .
H8 H 0.492224 0.028827 0.353078 0.030 Uiso 1 1 calc R
C2A C 0.4455(4) 0.6126(3) 0.8561(2) 0.0268(6) Uani 1 1 d .
H2A H 0.530933 0.606291 0.792127 0.032 Uiso 1 1 calc R
C10 C 0.7963(3) 0.0821(2) 0.2041(2) 0.0255(6) Uani 1 1 d .
H10 H 0.793244 0.162496 0.231540 0.031 Uiso 1 1 calc R
C6 C 0.2660(4) 0.2806(3) 0.4185(3) 0.0302(7) Uani 1 1 d .
H6 H 0.157537 0.325302 0.407245 0.036 Uiso 1 1 calc R
C14 C 0.8314(3) -0.1301(3) 0.2387(2) 0.0258(6) Uani 1 1 d .
H14 H 0.849830 -0.195656 0.290536 0.031 Uiso 1 1 calc R
C13 C 0.8133(4) -0.1509(3) 0.1223(3) 0.0295(6) Uani 1 1 d .
H13 H 0.822003 -0.231299 0.094232 0.035 Uiso 1 1 calc R
C3A C 0.4886(4) 0.6484(3) 0.9639(2) 0.0291(6) Uani 1 1 d .
H3A H 0.604910 0.666713 0.973097 0.035 Uiso 1 1 calc R
C12 C 0.7827(3) -0.0564(3) 0.0458(2) 0.0298(7) Uani 1 1 d .
C11 C 0.7747(4) 0.0597(3) 0.0889(2) 0.0304(7) Uani 1 1 d .
H11 H 0.753671 0.125574 0.037913 0.036 Uiso 1 1 calc R
C7A C 0.4152(4) 0.6986(3) 1.1765(3) 0.0367(7) Uani 1 1 d .
H7AA H 0.395583 0.786463 1.182256 0.055 Uiso 1 1 calc GR
H7AB H 0.538703 0.673414 1.185568 0.055 Uiso 1 1 calc GR
H7AC H 0.342426 0.662103 1.237819 0.055 Uiso 1 1 calc GR
C15 C 0.7595(4) -0.0799(3) -0.0804(3) 0.0401(8) Uani 1 1 d .
H15A H 0.822400 -0.157275 -0.103865 0.060 Uiso 1 1 calc GR
H15B H 0.806272 -0.015515 -0.127962 0.060 Uiso 1 1 calc GR
H15C H 0.634880 -0.081989 -0.091429 0.060 Uiso 1 1 calc GR
H2 H 0.357(4) 0.392(3) 0.515(3) 0.033(9) Uiso 1 1 d .

loop_
_atom_site_aniso_label
_atom_site_aniso_U_11
_atom_site_aniso_U_22
_atom_site_aniso_U_33
_atom_site_aniso_U_23
_atom_site_aniso_U_13
_atom_site_aniso_U_12
S1A 0.0269(4) 0.0282(4) 0.0244(4) -0.0008(3) -0.0080(3) -0.0024(3)
O2A 0.0315(11) 0.0378(12) 0.0246(10) -0.0061(9) -0.0046(8) 0.0012(9)
O3A 0.0355(11) 0.0327(11) 0.0320(11) 0.0005(9) -0.0139(9) -0.0002(9)
O1A 0.0377(12) 0.0372(12) 0.0326(11) 0.0019(9) -0.0118(9) -0.0129(9)
N1 0.0212(11) 0.0248(12) 0.0216(11) -0.0033(9) -0.0049(9) 0.0016(9)
O1B 0.0332(12) 0.0548(15) 0.0403(13) -0.0074(12) -0.0096(10) -0.0044(11)
N2 0.0240(12) 0.0244(13) 0.0394(15) -0.0050(11) -0.0006(11) 0.0041(10)
C3 0.0218(13) 0.0225(13) 0.0242(13) -0.0023(11) -0.0027(11) 0.0011(10)
C2 0.0195(12) 0.0217(13) 0.0237(13) 0.0000(11) -0.0038(10) -0.0001(10)
C1 0.0199(13) 0.0246(14) 0.0233(13) -0.0016(11) -0.0047(11) -0.0011(11)
C9 0.0171(12) 0.0282(14) 0.0231(13) -0.0005(11) -0.0053(10) 0.0017(11)
C4 0.0203(13) 0.0284(14) 0.0203(13) 0.0012(11) -0.0019(10) -0.0009(11)
C5 0.0221(13) 0.0280(14) 0.0271(14) -0.0030(12) -0.0041(11) -0.0011(11)
C1A 0.0262(14) 0.0239(14) 0.0221(13) 0.0014(11) -0.0055(11) 0.0001(11)
C6A 0.0231(13) 0.0320(15) 0.0302(15) 0.0023(12) -0.0044(12) -0.0027(12)
C7 0.0195(13) 0.0362(16) 0.0270(14) 0.0020(12) -0.0048(11) -0.0035(12)
C5A 0.0287(15) 0.0334(16) 0.0238(14) -0.0003(12) 0.0010(12) 0.0014(12)
C4A 0.0348(15) 0.0229(14) 0.0218(14) -0.0006(11) -0.0061(12) 0.0026(12)
C8 0.0263(14) 0.0265(14) 0.0234(14) 0.0001(11) -0.0030(11) -0.0027(11)
C2A 0.0237(14) 0.0328(16) 0.0241(14) 0.0002(12) -0.0016(11) -0.0037(12)
C10 0.0220(13) 0.0244(14) 0.0296(15) -0.0021(12) -0.0014(11) 0.0010(11)
C6 0.0200(13) 0.0346(16) 0.0355(16) 0.0039(13) -0.0041(12) 0.0012(12)
C14 0.0266(14) 0.0259(14) 0.0251(14) -0.0006(11) -0.0067(11) 0.0008(11)
C13 0.0257(14) 0.0308(15) 0.0327(15) -0.0066(13) -0.0071(12) -0.0025(12)
C3A 0.0265(14) 0.0316(15) 0.0307(15) -0.0003(13) -0.0104(12) -0.0039(12)
C12 0.0207(13) 0.0449(18) 0.0243(14) -0.0033(13) -0.0050(11) -0.0019(12)
C11 0.0278(15) 0.0355(16) 0.0277(15) 0.0079(13) -0.0038(12) -0.0010(12)
C7A 0.0453(18) 0.0367(17) 0.0280(16) -0.0063(14) -0.0067(14) -0.0001(14)
C15 0.0348(17) 0.058(2) 0.0284(16) -0.0034(15) -0.0078(13) -0.0053(15)

loop_
_atom_type_symbol
_atom_type_description
_atom_type_scat_dispersion_real
_atom_type_scat_dispersion_imag
_atom_type_scat_source
C C 0.0033 0.0016 'International Tables Vol C Tables 4.2.6.8 and 6.1.1.4'
H H 0.0000 0.0000 'International Tables Vol C Tables 4.2.6.8 and 6.1.1.4'
N N 0.0061 0.0033 'International Tables Vol C Tables 4.2.6.8 and 6.1.1.4'
O O 0.0106 0.0060 'International Tables Vol C Tables 4.2.6.8 and 6.1.1.4'
S S 0.1246 0.1234 'International Tables Vol C Tables 4.2.6.8 and 6.1.1.4'

loop_
_geom_angle_atom_site_label_1
_geom_angle_atom_site_label_2
_geom_angle_atom_site_label_3
_geom_angle
_geom_angle_site_symmetry_1
_geom_angle_site_symmetry_3
O2A S1A C1A 106.14(12) . .
O3A S1A O2A 112.01(12) . .
O3A S1A C1A 106.41(12) . .
O1A S1A O2A 112.37(13) . .
O1A S1A O3A 112.85(12) . .
O1A S1A C1A 106.48(13) . .
C2 N1 C9 128.0(2) . .
C1 N1 C2 106.4(2) . .
C1 N1 C9 122.8(2) . .
H1BA O1B H1BB 109.4 . .
C5 N2 C6 123.5(3) . .
C5 N2 H2 117(2) . .
C6 N2 H2 119(2) . .
C2 C3 H3 127.4 . .
C2 C3 C1 105.1(2) . 2_756
C1 C3 H3 127.4 2_756 .
N1 C2 C4 122.6(2) . .
C3 C2 N1 110.4(2) . .
C3 C2 C4 126.8(2) . .
N1 C1 C3 141.9(2) . 2_756
C1 C1 N1 108.5(3) 2_756 .
C1 C1 C3 109.6(3) 2_756 2_756
C10 C9 N1 120.2(2) . .
C10 C9 C14 120.4(3) . .
C14 C9 N1 119.3(2) . .
C5 C4 C2 118.0(2) . .
C5 C4 C8 117.5(2) . .
C8 C4 C2 124.5(3) . .
N2 C5 C4 119.9(3) . .
N2 C5 H5 120.0 . .
C4 C5 H5 120.0 . .
C6A C1A S1A 119.2(2) . .
C6A C1A C2A 119.8(3) . .
C2A C1A S1A 120.9(2) . .
C1A C6A H6A 119.8 . .
C5A C6A C1A 120.4(3) . .
C5A C6A H6A 119.8 . .
C8 C7 H7 120.2 . .
C6 C7 H7 120.2 . .
C6 C7 C8 119.5(3) . .
C6A C5A H5A 119.7 . .
C6A C5A C4A 120.7(3) . .
C4A C5A H5A 119.7 . .
C5A C4A C7A 120.3(3) . .
C3A C4A C5A 118.1(3) . .
C3A C4A C7A 121.6(3) . .
C4 C8 C7 120.5(3) . .
C4 C8 H8 119.7 . .
C7 C8 H8 119.7 . .
C1A C2A H2A 120.5 . .
C3A C2A C1A 119.0(3) . .
C3A C2A H2A 120.5 . .
C9 C10 H10 120.3 . .
C9 C10 C11 119.5(3) . .
C11 C10 H10 120.3 . .
N2 C6 C7 119.0(3) . .
N2 C6 H6 120.5 . .
C7 C6 H6 120.5 . .
C9 C14 H14 120.4 . .
C13 C14 C9 119.3(3) . .
C13 C14 H14 120.4 . .
C14 C13 H13 119.4 . .
C14 C13 C12 121.2(3) . .
C12 C13 H13 119.4 . .
C4A C3A H3A 119.0 . .
C2A C3A C4A 121.9(3) . .
C2A C3A H3A 119.0 . .
C13 C12 C15 120.9(3) . .
C11 C12 C13 118.0(3) . .
C11 C12 C15 121.2(3) . .
C10 C11 C12 121.6(3) . .
C10 C11 H11 119.2 . .
C12 C11 H11 119.2 . .
C4A C7A H7AA 109.5 . .
C4A C7A H7AB 109.5 . .
C4A C7A H7AC 109.5 . .
H7AA C7A H7AB 109.5 . .
H7AA C7A H7AC 109.5 . .
H7AB C7A H7AC 109.5 . .
C12 C15 H15A 109.5 . .
C12 C15 H15B 109.5 . .
C12 C15 H15C 109.5 . .
H15A C15 H15B 109.5 . .
H15A C15 H15C 109.5 . .
H15B C15 H15C 109.5 . .

loop_
_geom_bond_atom_site_label_1
_geom_bond_atom_site_label_2
_geom_bond_distance
_geom_bond_site_symmetry_2
S1A O2A 1.456(2) .
S1A O3A 1.448(2) .
S1A O1A 1.447(2) .
S1A C1A 1.761(3) .
N1 C2 1.398(3) .
N1 C1 1.384(3) .
N1 C9 1.422(3) .
O1B H1BA 0.8501 .
O1B H1BB 0.8500 .
N2 C5 1.336(4) .
N2 C6 1.337(4) .
N2 H2 0.83(3) .
C3 H3 0.9500 .
C3 C2 1.376(4) .
C3 C1 1.410(4) 2_756
C2 C4 1.466(3) .
C1 C1 1.364(5) 2_756
C9 C10 1.373(4) .
C9 C14 1.386(4) .
C4 C5 1.384(4) .
C4 C8 1.390(4) .
C5 H5 0.9500 .
C1A C6A 1.387(4) .
C1A C2A 1.391(4) .
C6A H6A 0.9500 .
C6A C5A 1.374(4) .
C7 H7 0.9500 .
C7 C8 1.391(4) .
C7 C6 1.358(4) .
C5A H5A 0.9500 .
C5A C4A 1.396(4) .
C4A C3A 1.386(4) .
C4A C7A 1.511(4) .
C8 H8 0.9500 .
C2A H2A 0.9500 .
C2A C3A 1.380(4) .
C10 H10 0.9500 .
C10 C11 1.379(4) .
C6 H6 0.9500 .
C14 H14 0.9500 .
C14 C13 1.384(4) .
C13 H13 0.9500 .
C13 C12 1.387(4) .
C3A H3A 0.9500 .
C12 C11 1.384(4) .
C12 C15 1.507(4) .
C11 H11 0.9500 .
C7A H7AA 0.9800 .
C7A H7AB 0.9800 .
C7A H7AC 0.9800 .
C15 H15A 0.9800 .
C15 H15B 0.9800 .
C15 H15C 0.9800 .
